data_4120837
loop_
_publ_author_name
'Alexander Schoedel'
'Wesley Boyette'
'Lukasz Wojtas'
'Mohamed Eddaoudi'
'Michael J. Zaworotko'

_publ_section_title
;
 A Family of Porous Lonsdaleite-e Networks Obtained through Pillaring of
 Decorated Kagom\'e Lattice Sheets
;
_journal_name_full 'Journal of the American Chemical Society'
_journal_page_first 14016
_journal_page_last 14019
_journal_paper_doi 10.1021/ja406030p
_journal_volume 135
_journal_year 2013
_chemical_formula_sum 'C92 H60 Cr3 N6 O48 Zn6'
_chemical_formula_weight 2565.68
_chemical_name_systematic
; 
 ? 
;
_space_group_IT_number 194
_symmetry_cell_setting hexagonal
_symmetry_space_group_name_Hall '-P 6c 2c'
_symmetry_space_group_name_H-M 'P 63/m m c'
_atom_sites_solution_hydrogens geom
_atom_sites_solution_primary direct
_atom_sites_solution_secondary difmap
_audit_creation_method SHELXL-97
_cell_angle_alpha 90.00
_cell_angle_beta 90.00
_cell_angle_gamma 120.00
_cell_formula_units_Z 2
_cell_length_a 19.2343(7)
_cell_length_b 19.2343(7)
_cell_length_c 36.0090(13)
_cell_measurement_temperature 228(2)
_cell_volume 11537.0(7)
_computing_cell_refinement 'APEX2 (Bruker, 2010); SAINT (Bruker, 2009)'
_computing_data_collection 'APEX2 (Bruker, 2010)'
_computing_data_reduction 'SAINT (Bruker, 2009);XPREP(Sheldrick,2008)'
_computing_publication_material 'APEX2 (Bruker, 2010)'
_computing_structure_refinement 'SHELXL-97 (Sheldrick, 2008)'
_computing_structure_solution 'SHELXS-97 (Sheldrick, 2008)'
_diffrn_ambient_temperature 228(2)
_diffrn_measured_fraction_theta_full 0.995
_diffrn_measured_fraction_theta_max 0.979
_diffrn_measurement_device_type 'BRUKER SMART APEXII CCD'
_diffrn_measurement_method 'omega scans'
_diffrn_radiation_monochromator graphite
_diffrn_radiation_source 'fine-focus sealed tube'
_diffrn_radiation_type CuK\a
_diffrn_radiation_wavelength 1.54178
_diffrn_reflns_av_R_equivalents 0.0416
_diffrn_reflns_av_sigmaI/netI 0.0227
_diffrn_reflns_limit_h_max 21
_diffrn_reflns_limit_h_min -21
_diffrn_reflns_limit_k_max 14
_diffrn_reflns_limit_k_min -15
_diffrn_reflns_limit_l_max 42
_diffrn_reflns_limit_l_min -35
_diffrn_reflns_number 37683
_diffrn_reflns_theta_full 66.60
_diffrn_reflns_theta_max 68.72
_diffrn_reflns_theta_min 2.45
_exptl_absorpt_coefficient_mu 2.177
_exptl_absorpt_correction_T_max 0.9180
_exptl_absorpt_correction_T_min 0.7802
_exptl_absorpt_correction_type multi-scan
_exptl_absorpt_process_details 'SADABS; (Sheldrick, 2003)'
_exptl_crystal_colour green
_exptl_crystal_density_diffrn 0.739
_exptl_crystal_description plate
_exptl_crystal_F_000 2580
_exptl_crystal_size_max 0.12
_exptl_crystal_size_mid 0.12
_exptl_crystal_size_min 0.04
_refine_diff_density_max 0.797
_refine_diff_density_min -0.412
_refine_diff_density_rms 0.063
_refine_ls_extinction_method none
_refine_ls_goodness_of_fit_ref 1.094
_refine_ls_hydrogen_treatment constr
_refine_ls_matrix_type full
_refine_ls_number_parameters 170
_refine_ls_number_reflns 3906
_refine_ls_number_restraints 69
_refine_ls_restrained_S_all 1.158
_refine_ls_R_factor_all 0.0553
_refine_ls_R_factor_gt 0.0471
_refine_ls_shift/su_max 0.001
_refine_ls_shift/su_mean 0.000
_refine_ls_structure_factor_coef Fsqd
_refine_ls_weighting_details 'calc w=1/[\s^2^(Fo^2^)+(0.1105P)^2^+0.0000P] where P=(Fo^2^+2Fc^2^)/3'
_refine_ls_weighting_scheme calc
_refine_ls_wR_factor_gt 0.1487
_refine_ls_wR_factor_ref 0.1568
_reflns_number_gt 3149
_reflns_number_total 3906
_reflns_threshold_expression >2sigma(I)
_cod_data_source_file ja406030p_si_009.cif
_cod_data_source_block tp-PMBB-1-lon-e-OMe
_cod_database_code 4120837

loop_
_symmetry_equiv_pos_as_xyz
'x, y, z'
'-y, x-y, z'
'-x+y, -x, z'
'-x, -y, z+1/2'
'y, -x+y, z+1/2'
'x-y, x, z+1/2'
'y, x, -z'
'x-y, -y, -z'
'-x, -x+y, -z'
'-y, -x, -z+1/2'
'-x+y, y, -z+1/2'
'x, x-y, -z+1/2'
'-x, -y, -z'
'y, -x+y, -z'
'x-y, x, -z'
'x, y, -z-1/2'
'-y, x-y, -z-1/2'
'-x+y, -x, -z-1/2'
'-y, -x, z'
'-x+y, y, z'
'x, x-y, z'
'y, x, z-1/2'
'x-y, -y, z-1/2'
'-x, -x+y, z-1/2'

loop_
_atom_site_label
_atom_site_type_symbol
_atom_site_fract_x
_atom_site_fract_y
_atom_site_fract_z
_atom_site_U_iso_or_equiv
_atom_site_adp_type
_atom_site_occupancy
_atom_site_symmetry_multiplicity
_atom_site_calc_flag
_atom_site_refinement_flags
_atom_site_disorder_group
C11 C 0.4330(2) 0.2787(2) 0.45909(8) 0.0688(10) Uani 1 1 d D .
C12 C 0.4555(2) 0.35763(19) 0.47656(8) 0.0562(8) Uani 1 1 d . .
C13A C 0.4032(4) 0.2655(6) 0.4228(2) 0.092(3) Uani 0.50 1 d PDU 2
H13A H 0.3907 0.3012 0.4108 0.111 Uiso 0.50 1 calc PR 2
C13B C 0.3788(5) 0.2491(6) 0.4292(2) 0.099(4) Uani 0.50 1 d PDU 1
H13B H 0.3598 0.2822 0.4199 0.119 Uiso 0.50 1 calc PR 1
C14 C 0.4490(3) 0.22451(13) 0.47635(11) 0.0554(11) Uani 1 2 d SD .
H14 H 0.4714 0.2357 0.5003 0.066 Uiso 1 2 calc SR .
C15A C 0.3933(8) 0.1966(4) 0.4057(4) 0.116(6) Uani 0.50 2 d SPDU 2
C15B C 0.3515(7) 0.1757(3) 0.4125(4) 0.097(5) Uani 0.50 2 d SPDU 1
C16A C 0.3444(19) 0.2356(16) 0.3484(7) 0.163(11) Uani 0.25 1 d PDU 2
H16A H 0.3177 0.2560 0.3642 0.245 Uiso 0.25 1 calc PR 2
H16C H 0.3099 0.2069 0.3275 0.245 Uiso 0.25 1 calc PR 2
H16B H 0.3943 0.2800 0.3392 0.245 Uiso 0.25 1 calc PR 2
C16B C 0.2836(17) 0.2059(13) 0.3646(8) 0.163(11) Uani 0.25 1 d PDU 1
H16D H 0.2676 0.2322 0.3829 0.244 Uiso 0.25 1 calc PR 1
H16F H 0.2398 0.1763 0.3473 0.244 Uiso 0.25 1 calc PR 1
H16E H 0.3303 0.2459 0.3512 0.244 Uiso 0.25 1 calc PR 1
C21 C 0.6088(2) 0.5069(2) 0.60505(9) 0.0838(13) Uani 1 1 d . .
H21 H 0.6451 0.5550 0.5930 0.101 Uiso 1 1 calc R .
C22 C 0.6270(3) 0.4945(2) 0.64070(9) 0.0861(13) Uani 1 1 d . .
H22 H 0.6748 0.5325 0.6523 0.103 Uiso 1 1 calc R .
C23 C 0.59398(11) 0.40602(11) 0.69620(8) 0.0438(9) Uani 1 2 d S .
C24 C 0.57393(11) 0.42607(11) 0.65861(8) 0.0432(9) Uani 1 2 d S .
N21 N 0.54421(9) 0.45579(9) 0.58705(7) 0.0399(7) Uani 1 2 d S .
O1 O 0.6667 0.3333 0.7500 0.0354(12) Uani 1 12 d S .
O2 O 0.4306(2) 0.21528(12) 0.7500 0.0585(10) Uani 1 4 d S .
O11 O 0.48319(13) 0.36987(12) 0.50872(6) 0.0575(6) Uani 1 1 d . .
O12 O 0.44493(18) 0.40603(15) 0.45758(6) 0.0730(7) Uani 1 1 d . .
O13A O 0.3613(9) 0.1807(4) 0.3699(3) 0.151(5) Uani 0.50 2 d SPDU 2
O13B O 0.3029(7) 0.1515(4) 0.3829(4) 0.136(5) Uani 0.50 2 d SPDU 1
O21 O 0.54272(11) 0.34060(12) 0.71003(4) 0.0491(5) Uani 1 1 d . .
Cr1 Cr 0.55191(5) 0.27596(3) 0.7500 0.0365(2) Uani 1 4 d S .
Zn1 Zn 0.523051(13) 0.476949(13) 0.534492(11) 0.0369(2) Uani 1 2 d S .
O3 O 0.6667 0.3333 0.63892(19) 0.0879(19) Uani 1 6 d S .
C2 C 0.6821(8) 0.3642(17) 0.6086(6) 0.144(11) Uiso 0.33 2 d SP .

loop_
_atom_site_aniso_label
_atom_site_aniso_U_11
_atom_site_aniso_U_22
_atom_site_aniso_U_33
_atom_site_aniso_U_23
_atom_site_aniso_U_13
_atom_site_aniso_U_12
C11 0.112(3) 0.058(2) 0.0581(18) -0.0097(15) -0.0239(18) 0.059(2)
C12 0.082(2) 0.0577(18) 0.0483(15) 0.0008(14) -0.0007(14) 0.0493(17)
C13A 0.167(8) 0.067(5) 0.063(5) -0.012(4) -0.040(5) 0.074(6)
C13B 0.141(8) 0.082(6) 0.095(7) -0.007(5) -0.037(6) 0.072(6)
C14 0.086(3) 0.0496(16) 0.0430(19) -0.0040(10) -0.008(2) 0.0429(16)
C15A 0.197(16) 0.109(8) 0.071(7) -0.035(5) -0.070(9) 0.099(8)
C15B 0.133(11) 0.076(5) 0.102(10) -0.039(4) -0.078(9) 0.066(6)
C16A 0.188(19) 0.188(18) 0.133(15) 0.012(12) -0.078(14) 0.108(15)
C16B 0.172(18) 0.162(18) 0.157(17) 0.009(13) -0.097(14) 0.086(14)
C21 0.080(2) 0.077(2) 0.0502(18) 0.0288(16) -0.0230(17) 0.006(2)
C22 0.097(3) 0.070(2) 0.0526(18) 0.0162(16) -0.0387(19) 0.013(2)
C23 0.0608(19) 0.0608(19) 0.0222(14) 0.0022(7) -0.0022(7) 0.040(2)
C24 0.0589(18) 0.0589(18) 0.0225(14) 0.0026(7) -0.0026(7) 0.037(2)
N21 0.0544(14) 0.0544(14) 0.0239(12) 0.0053(5) -0.0053(5) 0.0369(16)
O1 0.046(2) 0.046(2) 0.015(2) 0.000 0.000 0.0228(10)
O2 0.049(2) 0.073(2) 0.046(2) 0.000 0.000 0.0245(12)
O11 0.0839(15) 0.0479(11) 0.0556(12) -0.0058(9) -0.0131(10) 0.0442(11)
O12 0.134(2) 0.0664(15) 0.0491(11) 0.0040(10) -0.0052(12) 0.0732(16)
O13A 0.264(15) 0.151(7) 0.076(6) -0.042(4) -0.083(9) 0.132(7)
O13B 0.175(11) 0.137(7) 0.109(9) -0.041(4) -0.082(8) 0.088(5)
O21 0.0559(12) 0.0651(12) 0.0256(8) 0.0116(8) -0.0017(7) 0.0296(10)
Cr1 0.0471(5) 0.0490(4) 0.0128(3) 0.000 0.000 0.0236(3)
Zn1 0.0533(3) 0.0533(3) 0.0233(3) 0.00355(7) -0.00355(7) 0.0409(3)
O3 0.095(3) 0.095(3) 0.073(4) 0.000 0.000 0.0476(15)

loop_
_atom_type_symbol
_atom_type_description
_atom_type_scat_dispersion_real
_atom_type_scat_dispersion_imag
_atom_type_scat_source
C C 0.0181 0.0091 'International Tables Vol C Tables 4.2.6.8 and 6.1.1.4'
H H 0.0000 0.0000 'International Tables Vol C Tables 4.2.6.8 and 6.1.1.4'
Cr Cr -0.1635 2.4439 'International Tables Vol C Tables 4.2.6.8 and 6.1.1.4'
N N 0.0311 0.0180 'International Tables Vol C Tables 4.2.6.8 and 6.1.1.4'
O O 0.0492 0.0322 'International Tables Vol C Tables 4.2.6.8 and 6.1.1.4'
Zn Zn -1.5491 0.6778 'International Tables Vol C Tables 4.2.6.8 and 6.1.1.4'

loop_
_geom_angle_atom_site_label_1
_geom_angle_atom_site_label_2
_geom_angle_atom_site_label_3
_geom_angle
_geom_angle_site_symmetry_1
_geom_angle_site_symmetry_3
C14 C11 C13A 120.8(5) . .
C14 C11 C13B 116.2(6) . .
C14 C11 C12 121.3(3) . .
C13A C11 C12 117.6(5) . .
C13B C11 C12 120.9(6) . .
O11 C12 O12 125.5(3) . .
O11 C12 C11 117.5(3) . .
O12 C12 C11 117.0(3) . .
C15A C13A C11 116.0(11) . .
C15A C13A H13A 122.0 . .
C11 C13A H13A 122.0 . .
C15B C13B C11 125.3(13) . .
C15B C13B H13B 117.4 . .
C11 C13B H13B 117.4 . .
C11 C14 C11 121.0(4) . 21
C11 C14 H14 119.5 . .
C11 C14 H14 119.5 21 .
C13A C15A C13A 125.1(15) . 21
C13A C15A O13A 117.2(7) . .
C13A C15A O13A 117.2(7) 21 .
O13B C15B C13B 123.3(8) . .
O13B C15B C13B 123.3(8) . 21
C13B C15B C13B 113.3(16) . 21
O13A C16A H16A 109.5 . .
O13A C16A H16C 109.5 . .
H16A C16A H16C 109.5 . .
O13A C16A H16B 109.5 . .
H16A C16A H16B 109.5 . .
H16C C16A H16B 109.5 . .
O13B C16B H16D 109.5 . .
O13B C16B H16F 109.5 . .
H16D C16B H16F 109.5 . .
O13B C16B H16E 109.5 . .
H16D C16B H16E 109.5 . .
H16F C16B H16E 109.5 . .
N21 C21 C22 123.9(3) . .
N21 C21 H21 118.1 . .
C22 C21 H21 118.1 . .
C24 C22 C21 118.4(3) . .
C24 C22 H22 120.8 . .
C21 C22 H22 120.8 . .
O21 C23 O21 127.7(3) . 19_665
O21 C23 C24 116.14(15) . .
O21 C23 C24 116.14(15) 19_665 .
C22 C24 C22 118.5(3) . 19_665
C22 C24 C23 120.62(17) . .
C22 C24 C23 120.62(17) 19_665 .
C21 N21 C21 116.7(3) . 19_665
C21 N21 Zn1 121.62(16) . .
C21 N21 Zn1 121.62(16) 19_665 .
Cr1 O1 Cr1 120.0 . 2_655
Cr1 O1 Cr1 120.0 . 3_665
Cr1 O1 Cr1 120.000(1) 2_655 3_665
C12 O11 Zn1 121.70(19) . .
C12 O12 Zn1 132.4(2) . 13_666
C15A O13A C16A 124.1(12) . .
C15A O13A C16A 124.1(12) . 21
C16A O13A C16A 112(2) . 21
C15B O13B C16B 120.1(11) . 21
C15B O13B C16B 120.1(11) . .
C16B O13B C16B 119(2) 21 .
C23 O21 Cr1 130.74(19) . .
O1 Cr1 O21 94.47(6) . 21
O1 Cr1 O21 94.47(6) . 12_556
O21 Cr1 O21 94.07(11) 21 12_556
O1 Cr1 O21 94.47(6) . .
O21 Cr1 O21 85.23(12) 21 .
O21 Cr1 O21 171.06(12) 12_556 .
O1 Cr1 O21 94.47(6) . 16_557
O21 Cr1 O21 171.06(12) 21 16_557
O21 Cr1 O21 85.23(12) 12_556 16_557
O21 Cr1 O21 94.07(11) . 16_557
O1 Cr1 O2 180.00(6) . .
O21 Cr1 O2 85.53(6) 21 .
O21 Cr1 O2 85.53(6) 12_556 .
O21 Cr1 O2 85.53(6) . .
O21 Cr1 O2 85.53(6) 16_557 .
N21 Zn1 O11 103.66(8) . 19_665
N21 Zn1 O11 103.66(8) . .
O11 Zn1 O11 88.35(13) 19_665 .
N21 Zn1 O12 96.39(8) . 13_666
O11 Zn1 O12 87.57(11) 19_665 13_666
O11 Zn1 O12 159.94(8) . 13_666
N21 Zn1 O12 96.39(8) . 7_556
O11 Zn1 O12 159.94(8) 19_665 7_556
O11 Zn1 O12 87.57(11) . 7_556
O12 Zn1 O12 89.56(17) 13_666 7_556
N21 Zn1 Zn1 168.70(9) . 13_666
O11 Zn1 Zn1 84.32(6) 19_665 13_666
O11 Zn1 Zn1 84.32(6) . 13_666
O12 Zn1 Zn1 75.73(6) 13_666 13_666
O12 Zn1 Zn1 75.73(6) 7_556 13_666
C2 C2 C2 59.997(5) 2_655 3_665
C2 C2 O3 68.3(11) 2_655 .
C2 C2 O3 68.3(11) 3_665 .

loop_
_geom_bond_atom_site_label_1
_geom_bond_atom_site_label_2
_geom_bond_distance
_geom_bond_site_symmetry_2
C11 C14 1.375(4) .
C11 C13A 1.397(7) .
C11 C13B 1.405(8) .
C11 C12 1.493(4) .
C12 O11 1.247(4) .
C12 O12 1.250(3) .
C13A C15A 1.385(8) .
C13A H13A 0.9400 .
C13B C15B 1.374(9) .
C13B H13B 0.9400 .
C14 C11 1.375(4) 21
C14 H14 0.9400 .
C15A C13A 1.385(8) 21
C15A O13A 1.394(18) .
C15B O13B 1.337(18) .
C15B C13B 1.374(9) 21
C16A O13A 1.473(15) .
C16A H16A 0.9700 .
C16A H16C 0.9700 .
C16A H16B 0.9700 .
C16B O13B 1.434(10) .
C16B H16D 0.9700 .
C16B H16F 0.9700 .
C16B H16E 0.9700 .
C21 N21 1.307(4) .
C21 C22 1.382(4) .
C21 H21 0.9400 .
C22 C24 1.359(4) .
C22 H22 0.9400 .
C23 O21 1.250(2) .
C23 O21 1.250(2) 19_665
C23 C24 1.509(4) .
C24 C22 1.359(4) 19_665
N21 C21 1.307(4) 19_665
N21 Zn1 2.020(3) .
O1 Cr1 1.9115(9) .
O1 Cr1 1.9115(9) 2_655
O1 Cr1 1.9115(9) 3_665
O2 Cr1 2.021(4) .
O11 Zn1 2.0279(19) .
O12 Zn1 2.035(2) 13_666
O13A C16A 1.473(15) 21
O13B C16B 1.434(10) 21
O21 Cr1 1.9671(16) .
Cr1 O21 1.9671(16) 21
Cr1 O21 1.9671(16) 12_556
Cr1 O21 1.9671(16) 16_557
Zn1 O11 2.0279(19) 19_665
Zn1 O12 2.035(2) 13_666
Zn1 O12 2.035(2) 7_556
Zn1 Zn1 2.9205(8) 13_666
O3 C2 1.21(2) 2_655
O3 C2 1.21(2) .
O3 C2 1.21(2) 3_665
C2 C2 0.89(5) 2_655
C2 C2 0.89(5) 3_665

loop_
_platon_squeeze_void_nr
_platon_squeeze_void_average_x
_platon_squeeze_void_average_y
_platon_squeeze_void_average_z
_platon_squeeze_void_volume
_platon_squeeze_void_count_electrons
_platon_squeeze_void_content
1 -0.040 -0.031 -0.002 6826 1877 ' '
